data_7251422
loop_
_publ_author_name
'Peloquin, Andrew J.'
'Pelendage, Lahiruni'
'Alapati, Srikar'
'Hanks, Timothy'
'McMillen, Colin'
'Pennington, William'

_publ_section_title
;
 When Halogen Bonding Isn't Enough: Solvation Behavior in Cocrystals of
 Benzyltrimethylammonium Halides and 1,4-Diiodotetrafluorobenzene
;
_journal_name_full CrystEngComm
_journal_paper_doi 10.1039/D5CE00832H
_journal_year 2025
_chemical_formula_moiety '3(C6 F4 I2), 3(Cl), C H Cl3, 3(C10 H16 N)'
_chemical_formula_sum 'C49 H49 Cl6 F12 I6 N3'
_chemical_formula_weight 1882.078
_space_group_crystal_system monoclinic
_space_group_IT_number 5
_space_group_name_Hall 'C 2y'
_space_group_name_H-M_alt 'C 1 2 1'
_symmetry_Int_Tables_number 5
_atom_sites_solution_primary dual
_audit_creation_date 2024-03-09
_audit_creation_method
;
Olex2 1.5
(compiled 2024.02.16 svn.r378c4104 for OlexSys, GUI svn.r6928)
;
_audit_update_record
;
2025-07-29 deposited with the CCDC.	2025-11-24 downloaded from the CCDC.
;
_cell_angle_alpha 90
_cell_angle_beta 90.252(3)
_cell_angle_gamma 90
_cell_formula_units_Z 4
_cell_length_a 22.5735(16)
_cell_length_b 13.3979(9)
_cell_length_c 21.0751(13)
_cell_measurement_reflns_used 9153
_cell_measurement_temperature 99.98
_cell_measurement_theta_max 30.57
_cell_measurement_theta_min 2.62
_cell_volume 6373.8(7)
_computing_cell_refinement 'SAINT V8.38A (Bruker AXS Inc., 2017)'
_computing_data_collection 'APEX3 v2017.3-0 (Bruker AXS Inc., 2017)'
_computing_data_reduction 'SAINT V8.38A (Bruker AXS Inc., 2017)'
_computing_molecular_graphics 'Olex2 1.5 (Dolomanov et al., 2009)'
_computing_publication_material 'Olex2 1.5 (Dolomanov et al., 2009)'
_computing_structure_refinement 'SHELXL 2018/3 (Sheldrick, 2015<i>b</i>)'
_computing_structure_solution 'SHELXT 2018/2 (Sheldrick, 2015<i>a</i>)'
_diffrn_ambient_temperature 99.98
_diffrn_measured_fraction_theta_full 0.9987
_diffrn_measured_fraction_theta_max 0.9974
_diffrn_measurement_device_type 'Bruker D8 Venture Photon 2'
_diffrn_measurement_method '\f and \w scans'
_diffrn_radiation_type MoK\a
_diffrn_radiation_wavelength 0.71073
_diffrn_reflns_av_R_equivalents 0.0564
_diffrn_reflns_av_unetI/netI 0.0413
_diffrn_reflns_Laue_measured_fraction_full 0.9987
_diffrn_reflns_Laue_measured_fraction_max 0.9974
_diffrn_reflns_limit_h_max 32
_diffrn_reflns_limit_h_min -32
_diffrn_reflns_limit_k_max 19
_diffrn_reflns_limit_k_min -19
_diffrn_reflns_limit_l_max 30
_diffrn_reflns_limit_l_min -30
_diffrn_reflns_number 100705
_diffrn_reflns_point_group_measured_fraction_full 0.9990
_diffrn_reflns_point_group_measured_fraction_max 0.9925
_diffrn_reflns_theta_full 25.2417
_diffrn_reflns_theta_max 30.57
_diffrn_reflns_theta_min 1.93
_diffrn_source 'Incoatec I\mS'
_diffrn_source_current 1.0
_diffrn_source_power 0.05
_diffrn_source_voltage 50.0
_diffrn_standards_number 0
_exptl_absorpt_coefficient_mu 3.246
_exptl_absorpt_correction_T_max 0.7461
_exptl_absorpt_correction_T_min 0.4432
_exptl_absorpt_correction_type multi-scan
_exptl_absorpt_process_details 'SADABS v2016/2 (Bruker AXS Inc., 2017)'
_exptl_crystal_colour colourless
_exptl_crystal_colour_primary colourless
_exptl_crystal_density_diffrn 1.961
_exptl_crystal_density_meas ?
_exptl_crystal_density_method 'not measured'
_exptl_crystal_description prism
_exptl_crystal_F_000 3564.083
_exptl_crystal_size_max 0.377
_exptl_crystal_size_mid 0.231
_exptl_crystal_size_min 0.197
_exptl_transmission_factor_max 'not measured'
_exptl_transmission_factor_min 'not measured'
_refine_diff_density_max 2.0279
_refine_diff_density_min -1.2083
_refine_diff_density_rms 0.1924
_refine_ls_abs_structure_details 'Hooft, R.W.W., Straver, L.H., Spek, A.L. (2010). J. Appl. Cryst., 43, 665-668.'
_refine_ls_abs_structure_Flack 0.008(8)
_refine_ls_d_res_high 0.6988
_refine_ls_d_res_low 10.5374
_refine_ls_goodness_of_fit_ref 1.0398
_refine_ls_hydrogen_treatment mixed
_refine_ls_matrix_type full
_refine_ls_number_constraints 77
_refine_ls_number_parameters 694
_refine_ls_number_reflns 19430
_refine_ls_number_restraints 13
_refine_ls_restrained_S_all 1.0395
_refine_ls_R_factor_all 0.0408
_refine_ls_R_factor_gt 0.0344
_refine_ls_shift/su_max -0.0017
_refine_ls_shift/su_mean 0.0000
_refine_ls_structure_factor_coef Fsqd
_refine_ls_weighting_details 'w=1/[\s^2^(Fo^2^)+(0.0051P)^2^+50.7601P] where P=(Fo^2^+2Fc^2^)/3'
_refine_ls_weighting_scheme calc
_refine_ls_wR_factor_gt 0.0635
_refine_ls_wR_factor_ref 0.0674
_reflns_Friedel_coverage 0.987
_reflns_limit_h_max 32
_reflns_limit_h_min -32
_reflns_limit_k_max 19
_reflns_limit_k_min -19
_reflns_limit_l_max 30
_reflns_limit_l_min -30
_reflns_number_gt 17967
_reflns_number_total 19430
_reflns_threshold_expression I>=2u(I)
_cod_data_source_file d5ce00832h2.cif
_cod_data_source_block 3(NMe3BzCl)_3(pF4DIB)_2(CHCl3)
_cod_depositor_comments
;
The following automatic conversions were performed:

data item '_exptl_crystal_density_meas' value 'not measured' was
changed to '?' -- the value is perceived as not measured.

Automatic conversion script
Id: cif_fix_values 8170 2020-07-09 18:12:32Z antanas 
;
_cod_original_sg_symbol_Hall ' C 2y'
_cod_database_code 7251422
_olex2_refinement_description
;
1. Uiso/Uaniso restraints and constraints
C29 \\sim C28 \\sim C27: within 2A with sigma of 0.04 and sigma for terminal
atoms of 0.08 within 2A
2.a Ternary CH refined with riding coordinates:
 C49(H49)
2.b Secondary CH2 refined with riding coordinates:
 C4(H4a,H4b), C14(H14a,H14b), C24(H24a,H24b)
2.c Aromatic/amide H refined with riding coordinates:
 C6(H6), C7(H7), C8(H8), C9(H9), C10(H10), C16(H16), C17(H17), C18(H18),
 C19(H19), C20(H20), C26(H26), C27(H27), C28(H28), C29(H29), C30(H30)
2.d Idealised Me refined as rotating group:
 C1(H1a,H1b,H1c), C2(H2a,H2b,H2c), C3(H3a,H3b,H3c), C11(H11a,H11b,H11c),
 C12(H12a,H12b,H12c), C13(H13a,H13b,H13c), C21(H21a,H21b,H21c), C22(H22a,H22b,
 H22c), C23(H23a,H23b,H23c)
;
_olex2_submission_special_instructions 'No special instructions were received'

loop_
_space_group_symop_id
_space_group_symop_operation_xyz
1 x,y,z
2 -x,y,-z
3 x+1/2,y+1/2,z
4 -x+1/2,y+1/2,-z

loop_
_atom_site_label
_atom_site_type_symbol
_atom_site_fract_x
_atom_site_fract_y
_atom_site_fract_z
_atom_site_U_iso_or_equiv
_atom_site_adp_type
_atom_site_occupancy
_atom_site_refinement_flags_posn
_atom_site_refinement_flags_adp
I1 I 0.350732(13) 0.098539(6) 0.582602(14) 0.01790(6) Uani 1.000000 . .
I2 I 0.620055(13) 0.359323(6) 0.578850(14) 0.01733(6) Uani 1.000000 . .
F1 F 0.48438(14) 0.03093(16) 0.58083(19) 0.0328(8) Uani 1.000000 . .
F2 F 0.58665(13) 0.12930(16) 0.57729(17) 0.0267(7) Uani 1.000000 . .
F3 F 0.48371(15) 0.43562(16) 0.58916(17) 0.0263(7) Uani 1.000000 . .
F4 F 0.38114(13) 0.33700(16) 0.59447(15) 0.0234(6) Uani 1.000000 . .
C31 C 0.4297(2) 0.1813(3) 0.5862(2) 0.0163(9) Uani 1.000000 . .
C32 C 0.4826(2) 0.1319(3) 0.5831(2) 0.0188(10) Uani 1.000000 . .
C33 C 0.5363(2) 0.1821(3) 0.5809(2) 0.0165(9) Uani 1.000000 . .
C34 C 0.5387(2) 0.2868(3) 0.5832(2) 0.0141(9) Uani 1.000000 . .
C35 C 0.4844(2) 0.3355(3) 0.5873(2) 0.0161(9) Uani 1.000000 . .
C36 C 0.4312(2) 0.2845(3) 0.5893(2) 0.0143(8) Uani 1.000000 . .
I3 I 0.351340(13) 0.491331(6) 0.751248(14) 0.01773(6) Uani 1.000000 . .
I4 I 0.614462(14) 0.212092(6) 0.750883(14) 0.01963(6) Uani 1.000000 . .
F5 F 0.37562(14) 0.25222(16) 0.74926(16) 0.0286(7) Uani 1.000000 . .
F6 F 0.47495(15) 0.14561(16) 0.75209(17) 0.0303(7) Uani 1.000000 . .
F7 F 0.58728(13) 0.44448(16) 0.74802(16) 0.0254(6) Uani 1.000000 . .
F8 F 0.48816(15) 0.54968(15) 0.74514(17) 0.0296(7) Uani 1.000000 . .
C37 C 0.4288(2) 0.4045(3) 0.7481(2) 0.0159(9) Uani 1.000000 . .
C38 C 0.4274(2) 0.3008(3) 0.7492(2) 0.0178(9) Uani 1.000000 . .
C39 C 0.4795(2) 0.2461(3) 0.7507(2) 0.0170(9) Uani 1.000000 . .
C40 C 0.5346(2) 0.2914(3) 0.7493(2) 0.0159(9) Uani 1.000000 . .
C41 C 0.5357(2) 0.3952(3) 0.7478(2) 0.0177(9) Uani 1.000000 . .
C42 C 0.4837(2) 0.4495(3) 0.7474(2) 0.0189(9) Uani 1.000000 . .
I5 I 0.649469(12) 0.587222(6) 0.910776(13) 0.01382(5) Uani 1.000000 . .
I6 I 0.385652(13) 0.310245(6) 0.920461(14) 0.01581(6) Uani 1.000000 . .
F9 F 0.62428(12) 0.34883(16) 0.90322(15) 0.0214(6) Uani 1.000000 . .
F10 F 0.52397(14) 0.24263(15) 0.90913(17) 0.0255(7) Uani 1.000000 . .
F11 F 0.41410(12) 0.54302(15) 0.92583(15) 0.0205(6) Uani 1.000000 . .
F12 F 0.51377(14) 0.64735(15) 0.92093(16) 0.0218(6) Uani 1.000000 . .
C43 C 0.5721(2) 0.5013(3) 0.9114(2) 0.0136(8) Uani 1.000000 . .
C44 C 0.5725(2) 0.3979(3) 0.9092(2) 0.0140(8) Uani 1.000000 . .
C45 C 0.5207(2) 0.3440(3) 0.9120(2) 0.0150(9) Uani 1.000000 . .
C46 C 0.4659(2) 0.3893(3) 0.9176(2) 0.0157(9) Uani 1.000000 . .
C47 C 0.46523(19) 0.4927(3) 0.9203(2) 0.0137(8) Uani 1.000000 . .
C48 C 0.5172(2) 0.5475(3) 0.9175(2) 0.0144(9) Uani 1.000000 . .
Cl1 Cl 0.24502(5) -0.04699(5) 0.57171(6) 0.0201(2) Uani 1.000000 . .
Cl2 Cl 0.74634(5) 0.14462(5) 0.75633(5) 0.0201(2) Uani 1.000000 . .
Cl3 Cl 0.76243(5) 0.71180(5) 0.92227(5) 0.0186(2) Uani 1.000000 . .
Cl4 Cl 0.24376(8) 0.28905(6) 0.65240(9) 0.0919(10) Uani 1.000000 . .
Cl5 Cl 0.17074(11) 0.25084(6) 0.76245(9) 0.0696(7) Uani 1.000000 . .
Cl6 Cl 0.16353(12) 0.43785(6) 0.69887(9) 0.0654(6) Uani 1.000000 . .
C49 C 0.1753(3) 0.3103(4) 0.6886(3) 0.0401(14) Uani 1.000000 . .
H49 H 0.1434(3) 0.2833(4) 0.6604(3) 0.0481(17) Uiso 1.000000 R .
N1 N 0.28358(18) 0.9524(2) 0.77274(17) 0.0181(8) Uani 1.000000 . .
C1 C 0.2224(2) 0.9660(3) 0.7468(3) 0.0279(11) Uani 1.000000 . .
H1a H 0.2244(3) 1.000(3) 0.7058(10) 0.0419(17) Uiso 1.000000 GR .
H1b H 0.2037(7) 0.9006(4) 0.7411(18) 0.0419(17) Uiso 1.000000 GR .
H1c H 0.1990(6) 1.006(3) 0.7765(10) 0.0419(17) Uiso 1.000000 GR .
C2 C 0.3120(2) 1.0521(3) 0.7829(2) 0.0259(10) Uani 1.000000 . .
H2a H 0.3524(6) 1.0427(3) 0.7990(17) 0.0389(16) Uiso 1.000000 GR .
H2b H 0.3133(16) 1.0883(12) 0.7425(4) 0.0389(16) Uiso 1.000000 GR .
H2c H 0.2890(10) 1.0904(11) 0.8137(14) 0.0389(16) Uiso 1.000000 GR .
C3 C 0.2797(2) 0.8988(3) 0.8346(2) 0.0270(11) Uani 1.000000 . .
H3a H 0.2637(17) 0.8317(11) 0.8275(3) 0.0405(16) Uiso 1.000000 GR .
H3b H 0.3194(4) 0.894(3) 0.8535(9) 0.0405(16) Uiso 1.000000 GR .
H3c H 0.2537(14) 0.9357(16) 0.8633(7) 0.0405(16) Uiso 1.000000 GR .
C4 C 0.3179(2) 0.8897(3) 0.7250(2) 0.0207(9) Uani 1.000000 . .
H4a H 0.2970(2) 0.8253(3) 0.7194(2) 0.0248(11) Uiso 1.000000 R .
H4b H 0.3173(2) 0.9245(3) 0.6836(2) 0.0248(11) Uiso 1.000000 R .
C5 C 0.3809(2) 0.8685(3) 0.7427(2) 0.0189(9) Uani 1.000000 . .
C6 C 0.4266(2) 0.9313(3) 0.7238(3) 0.0260(10) Uani 1.000000 . .
H6 H 0.4176(2) 0.9906(3) 0.7009(3) 0.0312(12) Uiso 1.000000 R .
C7 C 0.4850(3) 0.9088(4) 0.7379(3) 0.0364(14) Uani 1.000000 . .
H7 H 0.5158(3) 0.9523(4) 0.7246(3) 0.0437(16) Uiso 1.000000 R .
C8 C 0.4986(3) 0.8222(3) 0.7716(3) 0.0392(15) Uani 1.000000 . .
H8 H 0.5385(3) 0.8066(3) 0.7818(3) 0.0470(18) Uiso 1.000000 R .
C9 C 0.4532(3) 0.7593(3) 0.7902(3) 0.0368(14) Uani 1.000000 . .
H9 H 0.4624(3) 0.7002(3) 0.8132(3) 0.0442(17) Uiso 1.000000 R .
C10 C 0.3946(3) 0.7811(3) 0.7757(3) 0.0301(12) Uani 1.000000 . .
H10 H 0.3640(3) 0.7368(3) 0.7882(3) 0.0362(14) Uiso 1.000000 R .
N2 N 0.21285(19) 0.5300(2) 0.92704(18) 0.0166(8) Uani 1.000000 . .
C11 C 0.1724(2) 0.6191(3) 0.9245(2) 0.0191(9) Uani 1.000000 . .
H11a H 0.1316(3) 0.5977(5) 0.9323(17) 0.0286(14) Uiso 1.000000 GR .
H11b H 0.1845(10) 0.6675(12) 0.9569(11) 0.0286(14) Uiso 1.000000 GR .
H11c H 0.1749(12) 0.6501(16) 0.8825(6) 0.0286(14) Uiso 1.000000 GR .
C12 C 0.2748(2) 0.5652(3) 0.9158(3) 0.0238(11) Uani 1.000000 . .
H12a H 0.2773(5) 0.596(3) 0.8737(8) 0.0357(16) Uiso 1.000000 GR .
H12b H 0.2857(7) 0.614(2) 0.9482(11) 0.0357(16) Uiso 1.000000 GR .
H12c H 0.3020(3) 0.5083(6) 0.9181(18) 0.0357(16) Uiso 1.000000 GR .
C13 C 0.1949(2) 0.4585(3) 0.8764(2) 0.0225(10) Uani 1.000000 . .
H13a H 0.1550(7) 0.433(2) 0.8852(10) 0.0338(15) Uiso 1.000000 GR .
H13b H 0.1951(16) 0.4924(8) 0.8352(3) 0.0338(15) Uiso 1.000000 GR .
H13c H 0.2228(10) 0.4025(14) 0.8756(12) 0.0338(15) Uiso 1.000000 GR .
C14 C 0.21210(19) 0.4807(3) 0.9920(2) 0.0165(8) Uani 1.000000 . .
H14a H 0.23894(19) 0.4223(3) 0.9909(2) 0.0198(10) Uiso 1.000000 R .
H14b H 0.22853(19) 0.5284(3) 1.0233(2) 0.0198(10) Uiso 1.000000 R .
C15 C 0.1530(2) 0.4465(3) 1.0151(2) 0.0162(8) Uani 1.000000 . .
C16 C 0.1165(2) 0.5102(3) 1.0500(2) 0.0210(9) Uani 1.000000 . .
H16 H 0.1283(2) 0.5775(3) 1.0569(2) 0.0252(11) Uiso 1.000000 R .
C17 C 0.0637(2) 0.4765(3) 1.0745(3) 0.0274(11) Uani 1.000000 . .
H17 H 0.0392(2) 0.5203(3) 1.0982(3) 0.0329(13) Uiso 1.000000 R .
C18 C 0.0464(3) 0.3791(3) 1.0647(3) 0.0308(12) Uani 1.000000 . .
H18 H 0.0097(3) 0.3565(3) 1.0812(3) 0.0370(15) Uiso 1.000000 R .
C19 C 0.0821(3) 0.3136(3) 1.0310(3) 0.0321(12) Uani 1.000000 . .
H19 H 0.0703(3) 0.2462(3) 1.0252(3) 0.0385(15) Uiso 1.000000 R .
C20 C 0.1355(2) 0.3480(3) 1.0057(2) 0.0230(10) Uani 1.000000 . .
H20 H 0.1599(2) 0.3040(3) 0.9820(2) 0.0276(11) Uiso 1.000000 R .
N3 N 0.3057(2) 0.6469(2) 0.56266(19) 0.0234(9) Uani 1.000000 . .
C21 C 0.3319(3) 0.7182(3) 0.6086(2) 0.0350(14) Uani 1.000000 . .
H21a H 0.3291(18) 0.6905(15) 0.6515(3) 0.052(2) Uiso 1.000000 GR .
H21b H 0.3735(6) 0.730(3) 0.5980(13) 0.052(2) Uiso 1.000000 GR .
H21c H 0.3102(13) 0.7815(12) 0.6066(15) 0.052(2) Uiso 1.000000 GR .
C22 C 0.2444(3) 0.6189(4) 0.5831(3) 0.0395(15) Uani 1.000000 . .
H22a H 0.2278(9) 0.570(3) 0.5530(13) 0.059(2) Uiso 1.000000 GR .
H22b H 0.2461(4) 0.589(3) 0.6255(10) 0.059(2) Uiso 1.000000 GR .
H22c H 0.2194(6) 0.6786(7) 0.584(2) 0.059(2) Uiso 1.000000 GR .
C23 C 0.3427(3) 0.5542(3) 0.5611(2) 0.0235(11) Uani 1.000000 . .
H23a H 0.3831(5) 0.5712(5) 0.5480(17) 0.0353(16) Uiso 1.000000 GR .
H23b H 0.3437(14) 0.5240(15) 0.6034(5) 0.0353(16) Uiso 1.000000 GR .
H23c H 0.3255(9) 0.5068(11) 0.5307(13) 0.0353(16) Uiso 1.000000 GR .
C24 C 0.3009(2) 0.6925(3) 0.4960(2) 0.0236(10) Uani 1.000000 . .
H24a H 0.2825(2) 0.6429(3) 0.4673(2) 0.0283(12) Uiso 1.000000 R .
H24b H 0.2742(2) 0.7511(3) 0.4979(2) 0.0283(12) Uiso 1.000000 R .
C25 C 0.3590(2) 0.7247(3) 0.4684(2) 0.0239(10) Uani 1.000000 . .
C26 C 0.3760(3) 0.8233(3) 0.4774(3) 0.0354(13) Uani 1.000000 . .
H26 H 0.3519(3) 0.8670(3) 0.5016(3) 0.0424(16) Uiso 1.000000 R .
C27 C 0.4275(3) 0.8575(4) 0.4511(4) 0.0536(19) Uani 1.000000 . U
H27 H 0.4383(3) 0.9255(4) 0.4561(4) 0.064(2) Uiso 1.000000 R .
C28 C 0.4635(3) 0.7948(4) 0.4177(4) 0.0471(18) Uani 1.000000 . U
H28 H 0.5008(3) 0.8176(4) 0.4028(4) 0.056(2) Uiso 1.000000 R .
C29 C 0.4453(3) 0.6970(4) 0.4055(4) 0.056(2) Uani 1.000000 . U
H29 H 0.4689(3) 0.6549(4) 0.3795(4) 0.067(3) Uiso 1.000000 R .
C30 C 0.3917(3) 0.6604(3) 0.4318(3) 0.0394(15) Uani 1.000000 . .
H30 H 0.3789(3) 0.5939(3) 0.4243(3) 0.0473(18) Uiso 1.000000 R .

loop_
_atom_site_aniso_label
_atom_site_aniso_U_11
_atom_site_aniso_U_22
_atom_site_aniso_U_33
_atom_site_aniso_U_12
_atom_site_aniso_U_13
_atom_site_aniso_U_23
I1 0.01319(13) 0.02053(14) 0.01998(14) -0.00360(11) 0.00073(10) 0.00089(11)
I2 0.01695(14) 0.01820(13) 0.01683(14) -0.00577(11) -0.00021(10) 0.00311(11)
F1 0.0183(16) 0.0145(14) 0.066(3) 0.0005(12) 0.0056(15) -0.0091(15)
F2 0.0130(14) 0.0225(15) 0.0445(19) 0.0027(11) 0.0046(13) -0.0038(14)
F3 0.0277(16) 0.0122(13) 0.0389(18) 0.0013(12) -0.0029(13) 0.0046(13)
F4 0.0175(14) 0.0209(14) 0.0317(16) 0.0069(11) -0.0003(12) 0.0011(12)
C31 0.012(2) 0.025(2) 0.012(2) -0.0023(17) -0.0010(16) -0.0005(17)
C32 0.021(2) 0.011(2) 0.024(2) -0.0039(18) -0.0002(19) -0.0018(18)
C33 0.013(2) 0.017(2) 0.019(2) -0.0007(17) 0.0018(17) -0.0009(17)
C34 0.015(2) 0.015(2) 0.012(2) -0.0014(16) -0.0012(16) -0.0011(16)
C35 0.017(2) 0.012(2) 0.019(2) -0.0014(16) -0.0009(17) 0.0021(16)
C36 0.014(2) 0.018(2) 0.0114(19) 0.0005(16) -0.0015(15) 0.0002(16)
I3 0.01796(14) 0.01889(13) 0.01634(13) 0.00509(11) 0.00065(10) 0.00164(11)
I4 0.02202(14) 0.02042(14) 0.01645(13) 0.00873(12) -0.00141(11) 0.00143(11)
F5 0.0208(16) 0.0226(15) 0.0423(19) -0.0047(12) -0.0073(14) -0.0030(13)
F6 0.0301(18) 0.0123(14) 0.048(2) 0.0021(12) -0.0050(15) 0.0003(13)
F7 0.0157(14) 0.0199(14) 0.0407(18) 0.0006(11) 0.0042(12) -0.0026(13)
F8 0.0280(17) 0.0092(13) 0.052(2) 0.0029(12) 0.0070(15) 0.0009(13)
C37 0.016(2) 0.0121(19) 0.020(2) 0.0027(16) -0.0026(17) 0.0027(16)
C38 0.021(2) 0.018(2) 0.015(2) -0.0043(18) -0.0034(17) 0.0008(17)
C39 0.024(3) 0.011(2) 0.015(2) 0.0049(17) -0.0024(18) 0.0003(16)
C40 0.018(2) 0.016(2) 0.013(2) 0.0036(17) -0.0020(16) -0.0020(16)
C41 0.010(2) 0.018(2) 0.025(2) -0.0013(17) 0.0009(17) 0.0009(18)
C42 0.015(2) 0.018(2) 0.024(2) 0.0027(18) -0.0005(18) 0.0025(18)
I5 0.01012(12) 0.01522(13) 0.01612(12) -0.00205(10) 0.00054(9) -0.00186(10)
I6 0.01425(14) 0.01592(13) 0.01724(13) -0.00541(11) -0.00063(10) 0.00242(11)
F9 0.0137(13) 0.0166(13) 0.0338(16) 0.0043(11) 0.0043(11) -0.0017(12)
F10 0.0207(16) 0.0144(14) 0.0416(19) 0.0008(11) 0.0017(13) -0.0010(13)
F11 0.0107(13) 0.0188(14) 0.0322(16) 0.0021(11) 0.0008(11) -0.0027(12)
F12 0.0174(15) 0.0087(12) 0.0392(18) 0.0002(11) -0.0010(13) -0.0030(12)
C43 0.011(2) 0.0140(19) 0.016(2) -0.0030(16) -0.0004(15) -0.0015(17)
C44 0.013(2) 0.0137(19) 0.015(2) 0.0018(16) 0.0005(16) -0.0013(16)
C45 0.017(2) 0.013(2) 0.015(2) -0.0033(17) -0.0013(17) -0.0009(17)
C46 0.012(2) 0.021(2) 0.014(2) -0.0066(18) -0.0012(16) 0.0007(17)
C47 0.0093(19) 0.017(2) 0.0147(19) -0.0004(17) -0.0008(15) -0.0033(17)
C48 0.013(2) 0.0099(19) 0.020(2) -0.0022(16) 0.0002(17) -0.0034(16)
Cl1 0.0143(5) 0.0216(5) 0.0244(6) -0.0051(4) -0.0033(4) 0.0051(4)
Cl2 0.0180(5) 0.0243(5) 0.0181(5) 0.0058(4) 0.0022(4) 0.0054(4)
Cl3 0.0131(5) 0.0168(5) 0.0259(5) -0.0031(4) -0.0005(4) 0.0041(4)
Cl4 0.0254(8) 0.198(3) 0.0521(11) 0.0152(12) -0.0026(8) -0.0665(15)
Cl5 0.1036(19) 0.0650(13) 0.0401(10) 0.0454(13) 0.0022(11) 0.0055(9)
Cl6 0.1165(19) 0.0349(9) 0.0448(10) -0.0178(10) 0.0165(11) -0.0075(7)
C49 0.035(3) 0.049(4) 0.036(3) 0.003(3) 0.001(2) -0.017(3)
N1 0.022(2) 0.0203(18) 0.0117(17) 0.0002(15) 0.0007(14) -0.0053(14)
C1 0.018(2) 0.043(3) 0.023(2) 0.001(2) -0.0016(19) -0.005(2)
C2 0.033(3) 0.017(2) 0.028(3) 0.002(2) -0.000(2) -0.0085(19)
C3 0.035(3) 0.034(3) 0.012(2) -0.002(2) 0.0058(19) -0.0006(19)
C4 0.031(3) 0.016(2) 0.015(2) 0.0023(19) 0.0053(18) -0.0047(16)
C5 0.024(2) 0.017(2) 0.016(2) 0.0025(17) -0.0003(17) -0.0097(17)
C6 0.025(3) 0.025(2) 0.028(3) 0.007(2) 0.005(2) -0.001(2)
C7 0.026(3) 0.044(4) 0.039(3) 0.009(3) 0.004(2) -0.007(3)
C8 0.038(3) 0.047(4) 0.033(3) 0.026(3) -0.007(3) -0.009(3)
C9 0.052(4) 0.028(3) 0.031(3) 0.021(3) -0.008(3) -0.008(2)
C10 0.042(3) 0.024(3) 0.025(3) 0.004(2) -0.002(2) -0.007(2)
N2 0.022(2) 0.0139(17) 0.0142(18) 0.0015(15) -0.0026(15) 0.0041(14)
C11 0.024(2) 0.0116(19) 0.021(2) 0.0075(17) -0.0046(18) 0.0026(16)
C12 0.015(2) 0.032(3) 0.024(2) -0.0072(19) -0.0022(18) 0.005(2)
C13 0.034(3) 0.019(2) 0.014(2) 0.0005(19) -0.0047(19) -0.0041(17)
C14 0.019(2) 0.017(2) 0.0135(19) 0.0016(17) -0.0007(15) 0.0030(16)
C15 0.019(2) 0.0124(18) 0.017(2) -0.0012(16) -0.0032(16) 0.0023(16)
C16 0.024(2) 0.016(2) 0.023(2) -0.0009(17) -0.0002(18) -0.0019(17)
C17 0.027(3) 0.032(3) 0.024(2) -0.003(2) 0.003(2) -0.001(2)
C18 0.025(3) 0.039(3) 0.028(3) -0.009(2) 0.004(2) 0.002(2)
C19 0.039(3) 0.024(2) 0.033(3) -0.018(2) 0.001(2) 0.000(2)
C20 0.030(3) 0.016(2) 0.022(2) -0.0078(19) 0.0002(19) -0.0032(18)
N3 0.034(2) 0.024(2) 0.0122(18) 0.0085(18) -0.0018(16) -0.0025(15)
C21 0.067(4) 0.024(2) 0.014(2) 0.008(3) -0.009(2) -0.006(2)
C22 0.037(3) 0.057(4) 0.025(3) 0.006(3) 0.003(2) 0.007(3)
C23 0.037(3) 0.018(2) 0.015(2) 0.011(2) -0.005(2) -0.0010(17)
C24 0.033(3) 0.025(2) 0.013(2) 0.008(2) -0.0046(18) 0.0024(17)
C25 0.033(3) 0.017(2) 0.022(2) -0.0032(19) -0.010(2) 0.0033(18)
C26 0.049(4) 0.031(3) 0.026(3) -0.015(3) -0.002(2) 0.006(2)
C27 0.052(4) 0.051(4) 0.058(5) -0.027(4) 0.002(3) 0.007(4)
C28 0.027(3) 0.054(4) 0.060(4) -0.013(3) 0.009(3) 0.020(3)
C29 0.036(4) 0.077(6) 0.055(4) 0.022(4) 0.011(3) 0.026(4)
C30 0.045(4) 0.032(3) 0.042(4) 0.012(3) 0.011(3) 0.014(3)

loop_
_atom_type_symbol
_atom_type_scat_dispersion_real
_atom_type_scat_dispersion_imag
_atom_type_scat_Cromer_Mann_a1
_atom_type_scat_Cromer_Mann_a2
_atom_type_scat_Cromer_Mann_a3
_atom_type_scat_Cromer_Mann_a4
_atom_type_scat_Cromer_Mann_b1
_atom_type_scat_Cromer_Mann_b2
_atom_type_scat_Cromer_Mann_b3
_atom_type_scat_Cromer_Mann_b4
_atom_type_scat_Cromer_Mann_c
_atom_type_scat_source
_atom_type_scat_dispersion_source
C 0.00313 0.00162 2.31000 1.02000 1.58860 0.86500 20.84390 10.20750 0.56870 51.65120 0.21560 'International Tables Volume C Table 6.1.1.4 (pp. 500-502)' 'Brennan, Cowan, Rev. Sci. Instrum., 1992, 63, 850'
Cl 0.14908 0.15974 11.46040 7.19640 6.25560 1.64550 0.01040 1.16620 18.51940 47.77840 -9.55740 'International Tables Volume C Table 6.1.1.4 (pp. 500-502)' 'Brennan, Cowan, Rev. Sci. Instrum., 1992, 63, 850'
F 0.01756 0.01033 3.53920 2.64120 1.51700 1.02430 10.28250 4.29440 0.26150 26.14760 0.27760 'International Tables Volume C Table 6.1.1.4 (pp. 500-502)' 'Brennan, Cowan, Rev. Sci. Instrum., 1992, 63, 850'
H 0.00000 0.00000 0.49300 0.32291 0.14019 0.04081 10.51090 26.12570 3.14236 57.79970 0.00304 'International Tables Volume C Table 6.1.1.4 (pp. 500-502)' 'Brennan, Cowan, Rev. Sci. Instrum., 1992, 63, 850'
I -0.43777 1.82087 20.14720 18.99490 7.51380 2.27350 4.34700 0.38140 27.76600 66.87760 4.07120 'International Tables Volume C Table 6.1.1.4 (pp. 500-502)' 'Brennan, Cowan, Rev. Sci. Instrum., 1992, 63, 850'
N 0.00612 0.00332 12.21260 3.13220 2.01250 1.16630 0.00570 9.89330 28.99750 0.58260 -11.52900 'International Tables Volume C Table 6.1.1.4 (pp. 500-502)' 'Brennan, Cowan, Rev. Sci. Instrum., 1992, 63, 850'

loop_
_geom_angle_atom_site_label_1
_geom_angle_atom_site_label_2
_geom_angle_atom_site_label_3
_geom_angle
_geom_angle_site_symmetry_1
_geom_angle_site_symmetry_3
_geom_angle_publ_flag
C32 C31 I1 119.0(3) . . ?
C36 C31 I1 123.3(3) . . ?
C36 C31 C32 117.7(4) . . ?
C31 C32 F1 120.8(4) . . ?
C33 C32 F1 117.2(4) . . ?
C33 C32 C31 122.0(4) . . ?
C32 C33 F2 119.1(4) . . ?
C34 C33 F2 119.8(4) . . ?
C34 C33 C32 121.1(4) . . ?
C33 C34 I2 119.9(3) . . ?
C35 C34 I2 124.2(3) . . ?
C35 C34 C33 115.9(4) . . ?
C34 C35 F3 118.8(4) . . ?
C36 C35 F3 118.8(4) . . ?
C36 C35 C34 122.4(4) . . ?
C31 C36 F4 120.6(4) . . ?
C35 C36 F4 118.5(3) . . ?
C35 C36 C31 120.8(4) . . ?
C38 C37 I3 122.2(4) . . ?
C42 C37 I3 120.4(3) . . ?
C42 C37 C38 117.3(4) . . ?
C37 C38 F5 120.5(4) . . ?
C39 C38 F5 119.0(4) . . ?
C39 C38 C37 120.5(4) . . ?
C38 C39 F6 117.5(4) . . ?
C40 C39 F6 120.4(4) . . ?
C40 C39 C38 122.1(4) . . ?
C39 C40 I4 123.4(3) . . ?
C41 C40 I4 119.5(4) . . ?
C41 C40 C39 117.1(4) . . ?
C40 C41 F7 120.6(4) . . ?
C42 C41 F7 118.6(4) . . ?
C42 C41 C40 120.8(4) . . ?
C37 C42 F8 120.2(4) . . ?
C41 C42 F8 117.6(4) . . ?
C41 C42 C37 122.2(4) . . ?
C44 C43 I5 123.0(3) . . ?
C48 C43 I5 120.0(3) . . ?
C48 C43 C44 116.9(4) . . ?
C43 C44 F9 119.7(4) . . ?
C45 C44 F9 119.1(3) . . ?
C45 C44 C43 121.2(4) . . ?
C44 C45 F10 118.4(4) . . ?
C46 C45 F10 119.3(4) . . ?
C46 C45 C44 122.3(4) . . ?
C45 C46 I6 123.6(3) . . ?
C47 C46 I6 119.5(3) . . ?
C47 C46 C45 116.9(4) . . ?
C46 C47 F11 121.0(4) . . ?
C48 C47 F11 117.8(3) . . ?
C48 C47 C46 121.2(4) . . ?
C43 C48 F12 120.0(4) . . ?
C47 C48 F12 118.5(4) . . ?
C47 C48 C43 121.6(4) . . ?
Cl5 C49 Cl4 111.7(3) . . ?
Cl6 C49 Cl4 110.5(3) . . ?
Cl6 C49 Cl5 109.0(3) . . ?
H49 C49 Cl4 108.5(2) . . ?
H49 C49 Cl5 108.5(2) . . ?
H49 C49 Cl6 108.5(2) . . ?
C2 N1 C1 109.8(3) . . ?
C3 N1 C1 108.7(4) . . ?
C3 N1 C2 109.4(4) . . ?
C4 N1 C1 107.3(4) . . ?
C4 N1 C2 111.6(4) . . ?
C4 N1 C3 110.0(3) . . ?
H1a C1 N1 109.5 . . ?
H1b C1 N1 109.5 . . ?
H1b C1 H1a 109.5 . . ?
H1c C1 N1 109.5 . . ?
H1c C1 H1a 109.5 . . ?
H1c C1 H1b 109.5 . . ?
H2a C2 N1 109.5 . . ?
H2b C2 N1 109.5 . . ?
H2b C2 H2a 109.5 . . ?
H2c C2 N1 109.5 . . ?
H2c C2 H2a 109.5 . . ?
H2c C2 H2b 109.5 . . ?
H3a C3 N1 109.5 . . ?
H3b C3 N1 109.5 . . ?
H3b C3 H3a 109.5 . . ?
H3c C3 N1 109.5 . . ?
H3c C3 H3a 109.5 . . ?
H3c C3 H3b 109.5 . . ?
H4a C4 N1 108.5(2) . . ?
H4b C4 N1 108.5(2) . . ?
H4b C4 H4a 107.5 . . ?
C5 C4 N1 115.2(4) . . ?
C5 C4 H4a 108.5(2) . . ?
C5 C4 H4b 108.5(2) . . ?
C6 C5 C4 121.4(4) . . ?
C10 C5 C4 119.4(4) . . ?
C10 C5 C6 119.1(5) . . ?
H6 C6 C5 119.5(3) . . ?
C7 C6 C5 121.0(4) . . ?
C7 C6 H6 119.5(3) . . ?
H7 C7 C6 120.1(3) . . ?
C8 C7 C6 119.9(5) . . ?
C8 C7 H7 120.1(4) . . ?
H8 C8 C7 120.3(4) . . ?
C9 C8 C7 119.3(5) . . ?
C9 C8 H8 120.3(3) . . ?
H9 C9 C8 119.5(3) . . ?
C10 C9 C8 121.0(5) . . ?
C10 C9 H9 119.5(3) . . ?
C9 C10 C5 119.7(5) . . ?
H10 C10 C5 120.2(3) . . ?
H10 C10 C9 120.2(3) . . ?
C12 N2 C11 108.2(3) . . ?
C13 N2 C11 108.8(4) . . ?
C13 N2 C12 109.9(4) . . ?
C14 N2 C11 111.6(3) . . ?
C14 N2 C12 107.1(3) . . ?
C14 N2 C13 111.2(3) . . ?
H11a C11 N2 109.5 . . ?
H11b C11 N2 109.5 . . ?
H11b C11 H11a 109.5 . . ?
H11c C11 N2 109.5 . . ?
H11c C11 H11a 109.5 . . ?
H11c C11 H11b 109.5 . . ?
H12a C12 N2 109.5 . . ?
H12b C12 N2 109.5 . . ?
H12b C12 H12a 109.5 . . ?
H12c C12 N2 109.5 . . ?
H12c C12 H12a 109.5 . . ?
H12c C12 H12b 109.5 . . ?
H13a C13 N2 109.5 . . ?
H13b C13 N2 109.5 . . ?
H13b C13 H13a 109.5 . . ?
H13c C13 N2 109.5 . . ?
H13c C13 H13a 109.5 . . ?
H13c C13 H13b 109.5 . . ?
H14a C14 N2 108.3(2) . . ?
H14b C14 N2 108.3(2) . . ?
H14b C14 H14a 107.4 . . ?
C15 C14 N2 116.1(4) . . ?
C15 C14 H14a 108.3(2) . . ?
C15 C14 H14b 108.3(2) . . ?
C16 C15 C14 120.9(4) . . ?
C20 C15 C14 119.8(4) . . ?
C20 C15 C16 119.2(4) . . ?
H16 C16 C15 119.7(2) . . ?
C17 C16 C15 120.6(4) . . ?
C17 C16 H16 119.7(3) . . ?
H17 C17 C16 120.0(3) . . ?
C18 C17 C16 120.0(5) . . ?
C18 C17 H17 120.0(3) . . ?
H18 C18 C17 119.6(3) . . ?
C19 C18 C17 120.7(5) . . ?
C19 C18 H18 119.6(3) . . ?
H19 C19 C18 120.3(3) . . ?
C20 C19 C18 119.3(4) . . ?
C20 C19 H19 120.3(3) . . ?
C19 C20 C15 120.1(4) . . ?
H20 C20 C15 119.9(3) . . ?
H20 C20 C19 119.9(3) . . ?
C22 N3 C21 109.9(4) . . ?
C23 N3 C21 109.2(4) . . ?
C23 N3 C22 108.3(4) . . ?
C24 N3 C21 111.6(3) . . ?
C24 N3 C22 107.5(4) . . ?
C24 N3 C23 110.3(4) . . ?
H21a C21 N3 109.5 . . ?
H21b C21 N3 109.5 . . ?
H21b C21 H21a 109.5 . . ?
H21c C21 N3 109.5 . . ?
H21c C21 H21a 109.5 . . ?
H21c C21 H21b 109.5 . . ?
H22a C22 N3 109.5 . . ?
H22b C22 N3 109.5 . . ?
H22b C22 H22a 109.5 . . ?
H22c C22 N3 109.5 . . ?
H22c C22 H22a 109.5 . . ?
H22c C22 H22b 109.5 . . ?
H23a C23 N3 109.5 . . ?
H23b C23 N3 109.5 . . ?
H23b C23 H23a 109.5 . . ?
H23c C23 N3 109.5 . . ?
H23c C23 H23a 109.5 . . ?
H23c C23 H23b 109.5 . . ?
H24a C24 N3 108.7(2) . . ?
H24b C24 N3 108.7(2) . . ?
H24b C24 H24a 107.6 . . ?
C25 C24 N3 114.2(4) . . ?
C25 C24 H24a 108.7(2) . . ?
C25 C24 H24b 108.7(2) . . ?
C26 C25 C24 117.5(5) . . ?
C30 C25 C24 120.7(4) . . ?
C30 C25 C26 121.6(5) . . ?
H26 C26 C25 120.1(4) . . ?
C27 C26 C25 119.8(6) . . ?
C27 C26 H26 120.1(3) . . ?
H27 C27 C26 119.6(3) . . ?
C28 C27 C26 120.8(5) . . ?
C28 C27 H27 119.6(3) . . ?
H28 C28 C27 120.1(3) . . ?
C29 C28 C27 119.7(6) . . ?
C29 C28 H28 120.1(4) . . ?
H29 C29 C28 119.9(4) . . ?
C30 C29 C28 120.2(6) . . ?
C30 C29 H29 119.9(3) . . ?
C29 C30 C25 117.7(5) . . ?
H30 C30 C25 121.2(3) . . ?
H30 C30 C29 121.2(3) . . ?

loop_
_geom_bond_atom_site_label_1
_geom_bond_atom_site_label_2
_geom_bond_distance
_geom_bond_site_symmetry_2
_geom_bond_publ_flag
I1 C31 2.101(4) . ?
I2 C34 2.080(5) . ?
F1 C32 1.354(4) . ?
F2 C33 1.341(5) . ?
F3 C35 1.342(4) . ?
F4 C36 1.336(5) . ?
C31 C32 1.366(7) . ?
C31 C36 1.385(6) . ?
C32 C33 1.388(7) . ?
C33 C34 1.404(5) . ?
C34 C35 1.392(6) . ?
C35 C36 1.382(6) . ?
I3 C37 2.102(4) . ?
I4 C40 2.093(4) . ?
F5 C38 1.337(5) . ?
F6 C39 1.351(4) . ?
F7 C41 1.338(5) . ?
F8 C42 1.346(4) . ?
C37 C38 1.390(5) . ?
C37 C42 1.379(6) . ?
C38 C39 1.386(7) . ?
C39 C40 1.384(7) . ?
C40 C41 1.391(5) . ?
C41 C42 1.382(6) . ?
I5 C43 2.092(4) . ?
I6 C46 2.100(4) . ?
F9 C44 1.348(5) . ?
F10 C45 1.362(4) . ?
F11 C47 1.342(5) . ?
F12 C48 1.342(4) . ?
C43 C44 1.387(5) . ?
C43 C48 1.391(6) . ?
C44 C45 1.374(6) . ?
C45 C46 1.383(6) . ?
C46 C47 1.386(6) . ?
C47 C48 1.386(6) . ?
Cl4 C49 1.749(6) . ?
Cl5 C49 1.752(6) . ?
Cl6 C49 1.743(5) . ?
C49 H49 1.0000 . ?
N1 C1 1.494(6) . ?
N1 C2 1.496(5) . ?
N1 C3 1.491(6) . ?
N1 C4 1.524(5) . ?
C1 H1a 0.9800 . ?
C1 H1b 0.9800 . ?
C1 H1c 0.9800 . ?
C2 H2a 0.9800 . ?
C2 H2b 0.9800 . ?
C2 H2c 0.9800 . ?
C3 H3a 0.9800 . ?
C3 H3b 0.9800 . ?
C3 H3c 0.9800 . ?
C4 H4a 0.9900 . ?
C4 H4b 0.9900 . ?
C4 C5 1.496(7) . ?
C5 C6 1.391(7) . ?
C5 C10 1.397(6) . ?
C6 H6 0.9500 . ?
C6 C7 1.383(8) . ?
C7 H7 0.9500 . ?
C7 C8 1.394(7) . ?
C8 H8 0.9500 . ?
C8 C9 1.384(9) . ?
C9 H9 0.9500 . ?
C9 C10 1.388(8) . ?
C10 H10 0.9500 . ?
N2 C11 1.503(5) . ?
N2 C12 1.495(6) . ?
N2 C13 1.489(5) . ?
N2 C14 1.521(5) . ?
C11 H11a 0.9800 . ?
C11 H11b 0.9800 . ?
C11 H11c 0.9800 . ?
C12 H12a 0.9800 . ?
C12 H12b 0.9800 . ?
C12 H12c 0.9800 . ?
C13 H13a 0.9800 . ?
C13 H13b 0.9800 . ?
C13 H13c 0.9800 . ?
C14 H14a 0.9900 . ?
C14 H14b 0.9900 . ?
C14 C15 1.495(6) . ?
C15 C16 1.397(6) . ?
C15 C20 1.392(5) . ?
C16 H16 0.9500 . ?
C16 C17 1.378(7) . ?
C17 H17 0.9500 . ?
C17 C18 1.377(6) . ?
C18 H18 0.9500 . ?
C18 C19 1.388(7) . ?
C19 H19 0.9500 . ?
C19 C20 1.398(7) . ?
C20 H20 0.9500 . ?
N3 C21 1.480(6) . ?
N3 C22 1.498(8) . ?
N3 C23 1.497(5) . ?
N3 C24 1.535(6) . ?
C21 H21a 0.9800 . ?
C21 H21b 0.9800 . ?
C21 H21c 0.9800 . ?
C22 H22a 0.9800 . ?
C22 H22b 0.9800 . ?
C22 H22c 0.9800 . ?
C23 H23a 0.9800 . ?
C23 H23b 0.9800 . ?
C23 H23c 0.9800 . ?
C24 H24a 0.9900 . ?
C24 H24b 0.9900 . ?
C24 C25 1.501(7) . ?
C25 C26 1.389(6) . ?
C25 C30 1.374(7) . ?
C26 H26 0.9500 . ?
C26 C27 1.368(9) . ?
C27 H27 0.9500 . ?
C27 C28 1.367(9) . ?
C28 H28 0.9500 . ?
C28 C29 1.396(8) . ?
C29 H29 0.9500 . ?
C29 C30 1.420(9) . ?
C30 H30 0.9500 . ?

loop_
_geom_torsion_atom_site_label_1
_geom_torsion_atom_site_label_2
_geom_torsion_atom_site_label_3
_geom_torsion_atom_site_label_4
_geom_torsion
_geom_torsion_site_symmetry_1
_geom_torsion_site_symmetry_2
_geom_torsion_site_symmetry_3
_geom_torsion_site_symmetry_4
_geom_torsion_publ_flag
I1 C31 C32 F1 -3.2(4) . . . . ?
I1 C31 C32 C33 175.6(4) . . . . ?
I1 C31 C36 F4 4.6(4) . . . . ?
I1 C31 C36 C35 -175.6(4) . . . . ?
I2 C34 C33 F2 1.4(4) . . . . ?
I2 C34 C33 C32 -179.3(4) . . . . ?
I2 C34 C35 F3 -0.7(4) . . . . ?
I2 C34 C35 C36 179.2(4) . . . . ?
F1 C32 C31 C36 179.1(5) . . . . ?
F1 C32 C33 F2 -0.5(6) . . . . ?
F1 C32 C33 C34 -179.8(4) . . . . ?
F2 C33 C32 C31 -179.4(4) . . . . ?
F2 C33 C34 C35 -179.7(4) . . . . ?
F3 C35 C34 C33 -179.5(4) . . . . ?
F3 C35 C36 F4 -1.4(5) . . . . ?
F3 C35 C36 C31 178.7(4) . . . . ?
F4 C36 C31 C32 -177.9(4) . . . . ?
F4 C36 C35 C34 178.7(4) . . . . ?
C31 C32 C33 C34 1.4(6) . . . . ?
C31 C36 C35 C34 -1.2(5) . . . . ?
C32 C33 C34 C35 -0.5(6) . . . . ?
C33 C34 C35 C36 0.4(5) . . . . ?
I3 C37 C38 F5 3.4(4) . . . . ?
I3 C37 C38 C39 -176.3(4) . . . . ?
I3 C37 C42 F8 -3.7(4) . . . . ?
I3 C37 C42 C41 177.4(4) . . . . ?
I4 C40 C39 F6 -1.2(4) . . . . ?
I4 C40 C39 C38 -179.6(4) . . . . ?
I4 C40 C41 F7 -0.8(4) . . . . ?
I4 C40 C41 C42 -179.4(4) . . . . ?
F5 C38 C37 C42 -179.2(5) . . . . ?
F5 C38 C39 F6 0.1(5) . . . . ?
F5 C38 C39 C40 178.5(4) . . . . ?
F6 C39 C38 C37 179.7(4) . . . . ?
F6 C39 C40 C41 179.8(5) . . . . ?
F7 C41 C40 C39 178.3(5) . . . . ?
F7 C41 C42 F8 2.1(5) . . . . ?
F7 C41 C42 C37 -179.0(4) . . . . ?
F8 C42 C37 C38 178.9(5) . . . . ?
F8 C42 C41 C40 -179.3(4) . . . . ?
C37 C38 C39 C40 -1.8(6) . . . . ?
C37 C42 C41 C40 -0.4(6) . . . . ?
C38 C39 C40 C41 1.4(6) . . . . ?
C39 C40 C41 C42 -0.3(5) . . . . ?
I5 C43 C44 F9 -3.4(4) . . . . ?
I5 C43 C44 C45 177.7(4) . . . . ?
I5 C43 C48 F12 2.0(4) . . . . ?
I5 C43 C48 C47 -177.7(3) . . . . ?
I6 C46 C45 F10 -1.1(4) . . . . ?
I6 C46 C45 C44 178.9(4) . . . . ?
I6 C46 C47 F11 1.1(4) . . . . ?
I6 C46 C47 C48 -178.9(3) . . . . ?
F9 C44 C43 C48 179.8(4) . . . . ?
F9 C44 C45 F10 0.6(5) . . . . ?
F9 C44 C45 C46 -179.5(4) . . . . ?
F10 C45 C44 C43 179.5(4) . . . . ?
F10 C45 C46 C47 179.9(4) . . . . ?
F11 C47 C46 C45 -180.0(4) . . . . ?
F11 C47 C48 F12 0.6(5) . . . . ?
F11 C47 C48 C43 -179.7(4) . . . . ?
F12 C48 C43 C44 178.9(5) . . . . ?
F12 C48 C47 C46 -179.4(4) . . . . ?
C43 C44 C45 C46 -0.5(6) . . . . ?
C43 C48 C47 C46 0.3(6) . . . . ?
C44 C45 C46 C47 0.0(5) . . . . ?
C45 C46 C47 C48 0.1(6) . . . . ?
N1 C4 C5 C6 -90.9(4) . . . . ?
N1 C4 C5 C10 92.7(4) . . . . ?
C4 C5 C6 C7 -177.1(5) . . . . ?
C4 C5 C10 C9 177.6(4) . . . . ?
C5 C6 C7 C8 -0.2(6) . . . . ?
C5 C10 C9 C8 -0.8(6) . . . . ?
C6 C7 C8 C9 0.5(7) . . . . ?
C7 C8 C9 C10 -0.0(6) . . . . ?
N2 C14 C15 C16 -89.4(4) . . . . ?
N2 C14 C15 C20 95.1(4) . . . . ?
C14 C15 C16 C17 -176.0(4) . . . . ?
C14 C15 C20 C19 175.6(5) . . . . ?
C15 C16 C17 C18 0.0(6) . . . . ?
C15 C20 C19 C18 0.9(6) . . . . ?
C16 C17 C18 C19 0.9(6) . . . . ?
C17 C18 C19 C20 -1.4(7) . . . . ?
N3 C24 C25 C26 -93.3(4) . . . . ?
N3 C24 C25 C30 91.4(5) . . . . ?
C24 C25 C26 C27 -177.5(5) . . . . ?
C24 C25 C30 C29 178.0(6) . . . . ?
C25 C26 C27 C28 -2.0(7) . . . . ?
C25 C30 C29 C28 0.6(7) . . . . ?
C26 C27 C28 C29 5.6(9) . . . . ?
C27 C28 C29 C30 -4.8(9) . . . . ?

loop_
_restr_U_similar_atom_site_label_1
_restr_U_similar_atom_site_label_2
_restr_U_similar_weight_param
C27 C28 0.0400
C28 C29 0.0400
